data_1571169
loop_
_publ_author_name
'Khan, Sultana Shakila'
'Howlader, Md. Belayet Hossain'
'Sheikh, Md. Chanmiya'
'Miyatake, Ryuta'
'Zangrando, Ennio'

_publ_section_title
;
 Bis[S-octyl 3-(2-methylpropylidene)dithiocarbazato-\k2 N 3,S]nickel(II)
;
_journal_coeditor_code WM4208
_journal_issue 3
_journal_name_full IUCrData
_journal_paper_doi 10.1107/S241431462400186X
_journal_volume 9
_journal_year 2024
_chemical_formula_iupac '[Ni (C13 H25 N2 S2)2]'
_chemical_formula_moiety 'C26 H50 N4 Ni S4'
_chemical_formula_sum 'C26 H50 N4 Ni S4'
_chemical_formula_weight 605.65
_chemical_name_systematic
'Bis[<i>S</i>-octyl 3-(2-methylpropylidene)dithiocarbazato-\k^2^<i>N</i>^3^,<i>S</i>]nickel(II)'
_space_group_crystal_system monoclinic
_space_group_IT_number 14
_space_group_name_Hall '-P 2ybc'
_space_group_name_H-M_alt 'P 1 21/c 1'
_atom_sites_solution_hydrogens geom
_audit_creation_method SHELXL-2019/2
_cell_angle_alpha 90
_cell_angle_beta 106.532(7)
_cell_angle_gamma 90
_cell_formula_units_Z 2
_cell_length_a 11.5962(4)
_cell_length_b 18.4606(5)
_cell_length_c 7.8973(2)
_cell_measurement_reflns_used 11425
_cell_measurement_temperature 173(2)
_cell_measurement_theta_max 27.46
_cell_measurement_theta_min 1.83
_cell_volume 1620.71(10)
_computing_cell_refinement
;
RAPID-AUTO (Rigaku, 2018)
;
_computing_data_collection
;
RAPID-AUTO (Rigaku, 2018)
;
_computing_data_reduction
;
RAPID-AUTO (Rigaku, 2018)
;
_computing_molecular_graphics
;
DIAMOND (Brandenburg, 1999)
;
_computing_publication_material
;
WinGX (Farrugia, 2012)
;
_computing_structure_refinement
;
SHELXL (Sheldrick, 2015b)
;
_computing_structure_solution
;
<i>SHELXT</i> (Sheldrick, 2015a)
;
_diffrn_ambient_temperature 173(2)
_diffrn_detector_area_resol_mean 10.000
_diffrn_measured_fraction_theta_full 0.999
_diffrn_measured_fraction_theta_max 0.998
_diffrn_measurement_device_type 'Rigaku R-AXIS RAPID'
_diffrn_measurement_method \w
_diffrn_radiation_type MoK\a
_diffrn_radiation_wavelength 0.71075
_diffrn_reflns_av_R_equivalents 0.0485
_diffrn_reflns_av_unetI/netI 0.0404
_diffrn_reflns_limit_h_max 15
_diffrn_reflns_limit_h_min -15
_diffrn_reflns_limit_k_max 23
_diffrn_reflns_limit_k_min -23
_diffrn_reflns_limit_l_max 9
_diffrn_reflns_limit_l_min -10
_diffrn_reflns_number 15550
_diffrn_reflns_theta_full 25.242
_diffrn_reflns_theta_max 27.463
_diffrn_reflns_theta_min 2.206
_exptl_absorpt_coefficient_mu 0.877
_exptl_absorpt_correction_T_max 0.983
_exptl_absorpt_correction_T_min 0.781
_exptl_absorpt_correction_type multi-scan
_exptl_absorpt_process_details
;
(ABSCOR; Rigaku, 1995)
;
_exptl_crystal_colour green
_exptl_crystal_density_diffrn 1.241
_exptl_crystal_description platelet
_exptl_crystal_F_000 652
_exptl_crystal_size_max 0.180
_exptl_crystal_size_mid 0.060
_exptl_crystal_size_min 0.020
_refine_diff_density_max 0.372
_refine_diff_density_min -0.207
_refine_ls_extinction_method none
_refine_ls_goodness_of_fit_ref 1.041
_refine_ls_hydrogen_treatment constr
_refine_ls_matrix_type full
_refine_ls_number_parameters 163
_refine_ls_number_reflns 3702
_refine_ls_number_restraints 0
_refine_ls_restrained_S_all 1.041
_refine_ls_R_factor_all 0.0549
_refine_ls_R_factor_gt 0.0359
_refine_ls_shift/su_max 0.001
_refine_ls_shift/su_mean 0.000
_refine_ls_structure_factor_coef Fsqd
_refine_ls_weighting_details 'w=1/[\s^2^(Fo^2^)+(0.0305P)^2^+0.4396P] where P=(Fo^2^+2Fc^2^)/3'
_refine_ls_weighting_scheme calc
_refine_ls_wR_factor_gt 0.0672
_refine_ls_wR_factor_ref 0.0723
_reflns_number_gt 2920
_reflns_number_total 3702
_reflns_threshold_expression 'I > 2\s(I)'
_cod_data_source_file wm4208.cif
_cod_data_source_block I
_cod_original_sg_symbol_H-M 'P 21/c'
_cod_database_code 1571169
_shelx_space_group_comment
;
The symmetry employed for this shelxl refinement is uniquely defined
by the following loop, which should always be used as a source of
symmetry information in preference to the above space-group names.
They are only intended as comments.
;
_shelx_estimated_absorpt_t_min 0.858
_shelx_estimated_absorpt_t_max 0.983

loop_
_space_group_symop_operation_xyz
'x, y, z'
'-x, y+1/2, -z+1/2'
'-x, -y, -z'
'x, -y-1/2, z-1/2'

loop_
_atom_site_type_symbol
_atom_site_label
_atom_site_fract_x
_atom_site_fract_y
_atom_site_fract_z
_atom_site_U_iso_or_equiv
_atom_site_adp_type
_atom_site_calc_flag
_atom_site_occupancy
_atom_site_disorder_assembly
_atom_site_disorder_group
Ni Ni1 0.500000 0.500000 0.500000 0.02167(9) Uani d 1 . .
S S1 0.60829(5) 0.43196(2) 0.71132(6) 0.02979(12) Uani d 1 . .
S S2 0.72948(5) 0.47341(3) 1.07771(6) 0.02978(12) Uani d 1 . .
N N1 0.50276(14) 0.56970(8) 0.68145(18) 0.0234(3) Uani d 1 . .
N N2 0.58197(14) 0.56067(8) 0.85404(18) 0.0256(3) Uani d 1 . .
C C1 0.3208(2) 0.71961(11) 0.7769(3) 0.0404(5) Uani d 1 . .
H H1A 0.324068 0.754490 0.871744 0.049 Uiso calc 1 . .
H H1B 0.258003 0.683641 0.773519 0.049 Uiso calc 1 . .
H H1C 0.302375 0.745114 0.663553 0.049 Uiso calc 1 . .
C C2 0.5430(2) 0.73600(11) 0.8188(3) 0.0428(5) Uani d 1 . .
H H2A 0.526392 0.761787 0.705932 0.051 Uiso calc 1 . .
H H2B 0.619737 0.710216 0.841194 0.051 Uiso calc 1 . .
H H2C 0.547434 0.770833 0.914072 0.051 Uiso calc 1 . .
C C3 0.44208(19) 0.68158(10) 0.8112(2) 0.0313(5) Uani d 1 . .
H H3 0.459840 0.655777 0.927134 0.038 Uiso calc 1 . .
C C4 0.43794(19) 0.62718(10) 0.6691(2) 0.0296(4) Uani d 1 . .
H H4 0.381339 0.636002 0.557753 0.035 Uiso calc 1 . .
C C5 0.63166(16) 0.49751(10) 0.8740(2) 0.0236(4) Uani d 1 . .
C C6 0.71997(18) 0.54982(10) 1.2175(2) 0.0284(4) Uani d 1 . .
H H6A 0.746134 0.594707 1.170536 0.034 Uiso calc 1 . .
H H6B 0.636015 0.556435 1.221253 0.034 Uiso calc 1 . .
C C7 0.80161(19) 0.53402(11) 1.4016(2) 0.0318(4) Uani d 1 . .
H H7A 0.774890 0.488545 1.445197 0.038 Uiso calc 1 . .
H H7B 0.884609 0.526391 1.394499 0.038 Uiso calc 1 . .
C C8 0.80273(18) 0.59419(11) 1.5335(2) 0.0318(4) Uani d 1 . .
H H8A 0.720371 0.600857 1.544146 0.038 Uiso calc 1 . .
H H8B 0.827396 0.640071 1.488945 0.038 Uiso calc 1 . .
C C9 0.88802(19) 0.57782(12) 1.7150(2) 0.0348(5) Uani d 1 . .
H H9A 0.864291 0.531126 1.756945 0.042 Uiso calc 1 . .
H H9B 0.970303 0.571941 1.703476 0.042 Uiso calc 1 . .
C C10 0.8907(2) 0.63547(11) 1.8535(2) 0.0351(5) Uani d 1 . .
H H10A 0.809207 0.640256 1.868614 0.042 Uiso calc 1 . .
H H10B 0.912217 0.682544 1.810629 0.042 Uiso calc 1 . .
C C11 0.97951(19) 0.61888(12) 2.0320(2) 0.0349(5) Uani d 1 . .
H H11A 0.956543 0.572383 2.075870 0.042 Uiso calc 1 . .
H H11B 1.060468 0.612554 2.015773 0.042 Uiso calc 1 . .
C C12 0.9864(2) 0.67654(12) 2.1710(3) 0.0391(5) Uani d 1 . .
H H12A 0.905293 0.683647 2.185985 0.047 Uiso calc 1 . .
H H12B 1.011361 0.722853 2.128801 0.047 Uiso calc 1 . .
C C13 1.0734(2) 0.65819(14) 2.3487(3) 0.0470(6) Uani d 1 . .
H H13A 1.153265 0.648814 2.334234 0.056 Uiso calc 1 . .
H H13B 1.045122 0.614956 2.396874 0.056 Uiso calc 1 . .
H H13C 1.078151 0.698927 2.429976 0.056 Uiso calc 1 . .

loop_
_atom_site_aniso_label
_atom_site_aniso_U_11
_atom_site_aniso_U_22
_atom_site_aniso_U_33
_atom_site_aniso_U_12
_atom_site_aniso_U_13
_atom_site_aniso_U_23
Ni1 0.02940(18) 0.01765(16) 0.01852(16) 0.00189(14) 0.00771(13) -0.00255(13)
S1 0.0423(3) 0.0221(2) 0.0226(2) 0.0069(2) 0.0055(2) -0.00327(19)
S2 0.0348(3) 0.0295(2) 0.0225(2) 0.0061(2) 0.0041(2) -0.0013(2)
N1 0.0317(9) 0.0195(7) 0.0187(7) 0.0016(6) 0.0066(6) -0.0007(6)
N2 0.0314(9) 0.0245(8) 0.0193(7) 0.0011(6) 0.0050(6) -0.0028(6)
C1 0.0578(15) 0.0326(11) 0.0314(11) 0.0130(10) 0.0134(10) -0.0055(9)
C2 0.0600(15) 0.0315(11) 0.0382(11) 0.0013(10) 0.0159(11) -0.0078(9)
C3 0.0490(13) 0.0223(9) 0.0220(9) 0.0080(9) 0.0091(9) -0.0031(8)
C4 0.0434(12) 0.0243(9) 0.0203(9) 0.0065(8) 0.0080(8) 0.0005(8)
C5 0.0276(9) 0.0232(8) 0.0209(8) -0.0011(8) 0.0082(7) -0.0016(8)
C6 0.0313(11) 0.0297(10) 0.0244(9) 0.0006(8) 0.0083(8) -0.0027(8)
C7 0.0351(11) 0.0349(11) 0.0234(9) 0.0026(9) 0.0051(8) -0.0035(9)
C8 0.0354(11) 0.0355(10) 0.0236(9) -0.0011(9) 0.0069(8) -0.0033(9)
C9 0.0363(11) 0.0414(12) 0.0245(9) 0.0019(9) 0.0053(8) -0.0037(9)
C10 0.0434(13) 0.0330(11) 0.0278(10) -0.0023(9) 0.0082(9) -0.0041(9)
C11 0.0360(12) 0.0395(11) 0.0281(10) -0.0012(9) 0.0073(9) -0.0083(9)
C12 0.0469(13) 0.0388(12) 0.0314(10) -0.0079(10) 0.0110(9) -0.0087(9)
C13 0.0447(14) 0.0614(15) 0.0323(11) -0.0070(11) 0.0069(10) -0.0129(11)

loop_
_atom_type_symbol
_atom_type_description
_atom_type_scat_dispersion_real
_atom_type_scat_dispersion_imag
_atom_type_scat_source
C C 0.0033 0.0016 'International Tables Vol C Tables 4.2.6.8 and 6.1.1.4'
H H 0.0000 0.0000 'International Tables Vol C Tables 4.2.6.8 and 6.1.1.4'
N N 0.0061 0.0033 'International Tables Vol C Tables 4.2.6.8 and 6.1.1.4'
Ni Ni 0.3393 1.1124 'International Tables Vol C Tables 4.2.6.8 and 6.1.1.4'
S S 0.1246 0.1234 'International Tables Vol C Tables 4.2.6.8 and 6.1.1.4'

loop_
_geom_angle_atom_site_label_1
_geom_angle_atom_site_label_2
_geom_angle_atom_site_label_3
_geom_angle_site_symmetry_1
_geom_angle_site_symmetry_3
_geom_angle
_geom_angle_publ_flag
N1 Ni1 N1 . 3_666 180.0 ?
N1 Ni1 S1 . 3_666 93.95(4) ?
N1 Ni1 S1 3_666 3_666 86.05(4) ?
N1 Ni1 S1 . . 86.05(4) ?
N1 Ni1 S1 3_666 . 93.95(4) ?
S1 Ni1 S1 3_666 . 180.00(2) ?
C5 S1 Ni1 . . 95.74(6) ?
C5 S2 C6 . . 103.11(8) ?
C4 N1 N2 . . 111.92(14) ?
C4 N1 Ni1 . . 127.63(13) ?
N2 N1 Ni1 . . 120.45(11) ?
C5 N2 N1 . . 111.59(14) ?
C3 C1 H1A . . 109.5 ?
C3 C1 H1B . . 109.5 ?
H1A C1 H1B . . 109.5 ?
C3 C1 H1C . . 109.5 ?
H1A C1 H1C . . 109.5 ?
H1B C1 H1C . . 109.5 ?
C3 C2 H2A . . 109.5 ?
C3 C2 H2B . . 109.5 ?
H2A C2 H2B . . 109.5 ?
C3 C2 H2C . . 109.5 ?
H2A C2 H2C . . 109.5 ?
H2B C2 H2C . . 109.5 ?
C4 C3 C1 . . 110.15(16) ?
C4 C3 C2 . . 109.32(17) ?
C1 C3 C2 . . 111.16(17) ?
C4 C3 H3 . . 108.7 ?
C1 C3 H3 . . 108.7 ?
C2 C3 H3 . . 108.7 ?
N1 C4 C3 . . 127.07(17) ?
N1 C4 H4 . . 116.5 ?
C3 C4 H4 . . 116.5 ?
N2 C5 S1 . . 124.84(14) ?
N2 C5 S2 . . 119.66(13) ?
S1 C5 S2 . . 115.50(10) ?
C7 C6 S2 . . 107.68(13) ?
C7 C6 H6A . . 110.2 ?
S2 C6 H6A . . 110.2 ?
C7 C6 H6B . . 110.2 ?
S2 C6 H6B . . 110.2 ?
H6A C6 H6B . . 108.5 ?
C8 C7 C6 . . 113.37(16) ?
C8 C7 H7A . . 108.9 ?
C6 C7 H7A . . 108.9 ?
C8 C7 H7B . . 108.9 ?
C6 C7 H7B . . 108.9 ?
H7A C7 H7B . . 107.7 ?
C7 C8 C9 . . 112.13(16) ?
C7 C8 H8A . . 109.2 ?
C9 C8 H8A . . 109.2 ?
C7 C8 H8B . . 109.2 ?
C9 C8 H8B . . 109.2 ?
H8A C8 H8B . . 107.9 ?
C10 C9 C8 . . 114.43(17) ?
C10 C9 H9A . . 108.7 ?
C8 C9 H9A . . 108.7 ?
C10 C9 H9B . . 108.7 ?
C8 C9 H9B . . 108.7 ?
H9A C9 H9B . . 107.6 ?
C9 C10 C11 . . 113.32(17) ?
C9 C10 H10A . . 108.9 ?
C11 C10 H10A . . 108.9 ?
C9 C10 H10B . . 108.9 ?
C11 C10 H10B . . 108.9 ?
H10A C10 H10B . . 107.7 ?
C12 C11 C10 . . 114.35(17) ?
C12 C11 H11A . . 108.7 ?
C10 C11 H11A . . 108.7 ?
C12 C11 H11B . . 108.7 ?
C10 C11 H11B . . 108.7 ?
H11A C11 H11B . . 107.6 ?
C11 C12 C13 . . 113.45(18) ?
C11 C12 H12A . . 108.9 ?
C13 C12 H12A . . 108.9 ?
C11 C12 H12B . . 108.9 ?
C13 C12 H12B . . 108.9 ?
H12A C12 H12B . . 107.7 ?
C12 C13 H13A . . 109.5 ?
C12 C13 H13B . . 109.5 ?
H13A C13 H13B . . 109.5 ?
C12 C13 H13C . . 109.5 ?
H13A C13 H13C . . 109.5 ?
H13B C13 H13C . . 109.5 ?

loop_
_geom_bond_atom_site_label_1
_geom_bond_atom_site_label_2
_geom_bond_site_symmetry_2
_geom_bond_distance
_geom_bond_publ_flag
Ni1 N1 . 1.9193(14) ?
Ni1 N1 3_666 1.9193(14) ?
Ni1 S1 3_666 2.1788(5) ?
Ni1 S1 . 2.1788(5) ?
S1 C5 . 1.7295(18) ?
S2 C5 . 1.7416(18) ?
S2 C6 . 1.8138(19) ?
N1 C4 . 1.288(2) ?
N1 N2 . 1.420(2) ?
N2 C5 . 1.290(2) ?
C1 C3 . 1.526(3) ?
C1 H1A . 0.9800 ?
C1 H1B . 0.9800 ?
C1 H1C . 0.9800 ?
C2 C3 . 1.530(3) ?
C2 H2A . 0.9800 ?
C2 H2B . 0.9800 ?
C2 H2C . 0.9800 ?
C3 C4 . 1.496(2) ?
C3 H3 . 1.0000 ?
C4 H4 . 0.9500 ?
C6 C7 . 1.521(2) ?
C6 H6A . 0.9900 ?
C6 H6B . 0.9900 ?
C7 C8 . 1.520(3) ?
C7 H7A . 0.9900 ?
C7 H7B . 0.9900 ?
C8 C9 . 1.522(3) ?
C8 H8A . 0.9900 ?
C8 H8B . 0.9900 ?
C9 C10 . 1.520(3) ?
C9 H9A . 0.9900 ?
C9 H9B . 0.9900 ?
C10 C11 . 1.521(3) ?
C10 H10A . 0.9900 ?
C10 H10B . 0.9900 ?
C11 C12 . 1.514(3) ?
C11 H11A . 0.9900 ?
C11 H11B . 0.9900 ?
C12 C13 . 1.516(3) ?
C12 H12A . 0.9900 ?
C12 H12B . 0.9900 ?
C13 H13A . 0.9800 ?
C13 H13B . 0.9800 ?
C13 H13C . 0.9800 ?

loop_
_geom_torsion_atom_site_label_1
_geom_torsion_atom_site_label_2
_geom_torsion_atom_site_label_3
_geom_torsion_atom_site_label_4
_geom_torsion_site_symmetry_1
_geom_torsion_site_symmetry_2
_geom_torsion_site_symmetry_3
_geom_torsion_site_symmetry_4
_geom_torsion
_geom_torsion_publ_flag
C4 N1 N2 C5 . . . . 169.13(17) ?
Ni1 N1 N2 C5 . . . . -10.2(2) ?
N2 N1 C4 C3 . . . . 1.5(3) ?
Ni1 N1 C4 C3 . . . . -179.19(15) ?
C1 C3 C4 N1 . . . . -154.1(2) ?
C2 C3 C4 N1 . . . . 83.5(2) ?
N1 N2 C5 S1 . . . . 1.2(2) ?
N1 N2 C5 S2 . . . . -178.29(12) ?
Ni1 S1 C5 N2 . . . . 6.18(17) ?
Ni1 S1 C5 S2 . . . . -174.28(9) ?
C6 S2 C5 N2 . . . . 5.12(18) ?
C6 S2 C5 S1 . . . . -174.45(11) ?
C5 S2 C6 C7 . . . . 179.27(14) ?
S2 C6 C7 C8 . . . . 179.81(15) ?
C6 C7 C8 C9 . . . . -178.30(18) ?
C7 C8 C9 C10 . . . . -178.72(18) ?
C8 C9 C10 C11 . . . . -178.20(19) ?
C9 C10 C11 C12 . . . . 178.39(19) ?
C10 C11 C12 C13 . . . . 178.8(2) ?
